data_7054378
loop_
_publ_author_name
'Dey, Suman Kr'
'Mukherjee, Arindam'

_publ_section_title
;
 The synthesis, characterization and catecholase activity of dinuclear
 cobalt(ii/iii) complexes of an O-donor rich Schiff base ligand
;
_journal_issue 10
_journal_name_full 'New J. Chem.'
_journal_page_first 4985
_journal_paper_doi 10.1039/C4NJ00715H
_journal_volume 38
_journal_year 2014
_chemical_formula_moiety C40H63Co2N3O9,(C2H3N),4(OH2),Cl
_chemical_formula_sum 'C42 H74 Cl Co2 N4 O13'
_chemical_formula_weight 996.36
_chemical_name_systematic
; 
 ? 
;
_space_group_IT_number 14
_symmetry_cell_setting monoclinic
_symmetry_space_group_name_Hall '-P 2ybc'
_symmetry_space_group_name_H-M 'P 1 21/c 1'
_atom_sites_solution_hydrogens geom
_atom_sites_solution_primary direct
_atom_sites_solution_secondary difmap
_audit_creation_method SHELXL-97
_cell_angle_alpha 90.00
_cell_angle_beta 92.547(2)
_cell_angle_gamma 90.00
_cell_formula_units_Z 4
_cell_length_a 22.455(2)
_cell_length_b 18.5888(18)
_cell_length_c 11.7828(11)
_cell_measurement_reflns_used 9933
_cell_measurement_temperature 100(2)
_cell_measurement_theta_max 27.69
_cell_measurement_theta_min 2.27
_cell_volume 4913.4(8)
_computing_cell_refinement 'Bruker SMART'
_computing_data_collection 'Bruker SMART'
_computing_data_reduction 'Bruker SAINT'
_computing_molecular_graphics 'Bruker SHELXTL'
_computing_publication_material 'Bruker SHELXTL'
_computing_structure_refinement 'SHELXL-97 (Sheldrick, 1997)'
_computing_structure_solution 'SHELXS-97 (Sheldrick, 1990)'
_diffrn_ambient_temperature 100(2)
_diffrn_measured_fraction_theta_full 0.996
_diffrn_measured_fraction_theta_max 0.996
_diffrn_measurement_device_type 'CCD area detector'
_diffrn_measurement_method 'phi and omega scans'
_diffrn_radiation_monochromator graphite
_diffrn_radiation_source 'fine-focus sealed tube'
_diffrn_radiation_type MoK\a
_diffrn_radiation_wavelength 0.71073
_diffrn_reflns_av_R_equivalents 0.0924
_diffrn_reflns_av_sigmaI/netI 0.0831
_diffrn_reflns_limit_h_max 29
_diffrn_reflns_limit_h_min -29
_diffrn_reflns_limit_k_max 24
_diffrn_reflns_limit_k_min -24
_diffrn_reflns_limit_l_max 15
_diffrn_reflns_limit_l_min -9
_diffrn_reflns_number 77068
_diffrn_reflns_theta_full 28.28
_diffrn_reflns_theta_max 28.28
_diffrn_reflns_theta_min 0.91
_exptl_absorpt_coefficient_mu 0.792
_exptl_absorpt_correction_T_max 0.7457
_exptl_absorpt_correction_T_min 0.6104
_exptl_absorpt_correction_type multi-scan
_exptl_absorpt_process_details (SADABS,Sheldrick,Bruker,2001)
_exptl_crystal_colour red
_exptl_crystal_density_diffrn 1.336
_exptl_crystal_density_method 'not measured'
_exptl_crystal_description hexagonal
_exptl_crystal_F_000 2084
_exptl_crystal_size_max 0.100
_exptl_crystal_size_mid 0.086
_exptl_crystal_size_min 0.064
_refine_diff_density_max 1.345
_refine_diff_density_min -1.606
_refine_diff_density_rms 0.132
_refine_ls_extinction_method none
_refine_ls_goodness_of_fit_ref 1.052
_refine_ls_hydrogen_treatment mixed
_refine_ls_matrix_type full
_refine_ls_number_parameters 588
_refine_ls_number_reflns 12155
_refine_ls_number_restraints 2
_refine_ls_restrained_S_all 1.052
_refine_ls_R_factor_all 0.0985
_refine_ls_R_factor_gt 0.0575
_refine_ls_shift/su_max 0.001
_refine_ls_shift/su_mean 0.000
_refine_ls_structure_factor_coef Fsqd
_refine_ls_weighting_details 'calc w=1/[\s^2^(Fo^2^)+(0.1000P)^2^+0.1313P] where P=(Fo^2^+2Fc^2^)/3'
_refine_ls_weighting_scheme calc
_refine_ls_wR_factor_gt 0.1623
_refine_ls_wR_factor_ref 0.1798
_reflns_number_gt 7865
_reflns_number_total 12155
_reflns_threshold_expression >2sigma(I)
_cod_data_source_file c4nj00715h3.cif
_cod_data_source_block co-dimer
_cod_depositor_comments
;
The following automatic conversions were performed:

'_symmetry_cell_setting' value 'Monoclinic' changed to 'monoclinic'
according to
/usr/data/users/saulius/crontab/automatic-downloads/rss-feeds/RSC/lib/dictionaries/cif_core.dic
dictionary named 'cif_core.dic' version 2.4.2 from 2011-04-26.

Automatic conversion script
Id: cif_fix_values 2281 2013-09-26 08:29:07Z andrius 

 Adding full bibliography for 7054376--7054378.cif.
;
_cod_original_cell_volume 4913.3(8)
_cod_original_sg_symbol_H-M P2(1)/c
_cod_database_code 7054378
_check_cif_alert_explanations
;
PLAT431_ALERT_2_A Short Inter HL..A Contact Cl1 .. O15 . 2.49 Ang.
Comment: O15 is disordered water molecule which is hydrogen bonded to Cl1.
PLAT306_ALERT_2_B Isolated Oxygen Atom (H-atoms Missing ?) ....... O10
PLAT306_ALERT_2_B Isolated Oxygen Atom (H-atoms Missing ?) ....... O11
Comment: O10 and O11 are solvent water molecules in the lattice for 
which the H atoms could not be located.
PLAT430_ALERT_2_B Short Inter D...A Contact O2 .. O10 .. 2.66 Ang.
Comment: O10 is a isolated oxygen (water molecule) which is in short 
contact with oxo-bridged O2 atom.
PLAT430_ALERT_2_B Short Inter D...A Contact O10 .. O13 .. 2.59 Ang.
Comment: O10 is isolated water molecule which is in short contact with 
disordered O13 oxygen.
PLAT430_ALERT_2_B Short Inter D...A Contact O10 .. O12 .. 2.62 Ang.
Comment: O10 is isolated water molecule which is in short contact with 
disordered O12 oxygen.
;

loop_
_symmetry_equiv_pos_as_xyz
'x, y, z'
'-x, y+1/2, -z+1/2'
'-x, -y, -z'
'x, -y-1/2, z-1/2'

loop_
_atom_site_label
_atom_site_type_symbol
_atom_site_fract_x
_atom_site_fract_y
_atom_site_fract_z
_atom_site_U_iso_or_equiv
_atom_site_adp_type
_atom_site_occupancy
_atom_site_symmetry_multiplicity
_atom_site_calc_flag
_atom_site_refinement_flags
_atom_site_disorder_assembly
_atom_site_disorder_group
Co1 Co 0.28553(2) 0.58143(2) 0.65432(4) 0.00961(12) Uani 1 1 d . . .
Co2 Co 0.40881(2) 0.64289(2) 0.67802(5) 0.01333(13) Uani 1 1 d . . .
O1 O 0.21946(10) 0.57797(13) 0.7462(2) 0.0132(5) Uani 1 1 d . . .
N1 N 0.26198(12) 0.66743(15) 0.5770(3) 0.0107(6) Uani 1 1 d . . .
O4 O 0.29611(13) 0.70950(15) 0.2783(2) 0.0229(6) Uani 1 1 d . . .
H4 H 0.3059 0.7509 0.2640 0.034 Uiso 1 1 calc R . .
O7 O 0.44270(14) 0.54927(15) 0.7483(3) 0.0198(6) Uani 1 1 d . . .
N2 N 0.31585(12) 0.49805(14) 0.7306(3) 0.0102(6) Uani 1 1 d . . .
O5 O 0.24344(11) 0.53019(12) 0.5388(2) 0.0151(5) Uani 1 1 d . . .
O8 O 0.36168(14) 0.47291(16) 1.0384(2) 0.0264(7) Uani 1 1 d . . .
H8 H 0.3475 0.5085 1.0684 0.040 Uiso 1 1 calc R . .
O3 O 0.37728(12) 0.74089(13) 0.6109(2) 0.0181(6) Uani 1 1 d . . .
O9 O 0.45496(13) 0.70159(16) 0.8057(3) 0.0249(7) Uani 1 1 d D . .
H9OB H 0.4665 0.7397 0.7794 0.037 Uiso 1 1 calc RD . .
C1 C 0.17440(15) 0.62302(18) 0.7447(3) 0.0123(7) Uani 1 1 d . . .
C2 C 0.17255(15) 0.68778(18) 0.6808(3) 0.0124(7) Uani 1 1 d . . .
C15 C 0.21613(15) 0.70567(18) 0.6003(3) 0.0128(7) Uani 1 1 d . . .
H15 H 0.2109 0.7488 0.5612 0.015 Uiso 1 1 calc R . .
N3 N 0.48252(14) 0.65276(18) 0.5720(3) 0.0226(8) Uani 1 1 d . . .
C16 C 0.30003(15) 0.68969(18) 0.4835(3) 0.0128(7) Uani 1 1 d . . .
C19 C 0.26149(16) 0.70912(19) 0.3769(3) 0.0150(7) Uani 1 1 d . . .
H19A H 0.2294 0.6745 0.3669 0.018 Uiso 1 1 calc R . .
H19B H 0.2439 0.7562 0.3868 0.018 Uiso 1 1 calc R . .
C17 C 0.33899(16) 0.62351(18) 0.4606(3) 0.0137(7) Uani 1 1 d . . .
H17A H 0.3172 0.5904 0.4104 0.016 Uiso 1 1 calc R . .
H17B H 0.3748 0.6384 0.4238 0.016 Uiso 1 1 calc R . .
O2 O 0.35468(11) 0.58863(12) 0.5652(2) 0.0122(5) Uani 1 1 d . . .
C37 C 0.41792(15) 0.49802(18) 0.8230(3) 0.0143(7) Uani 1 1 d . . .
H37A H 0.4391 0.5004 0.8964 0.017 Uiso 1 1 calc R . .
H37B H 0.4232 0.4500 0.7927 0.017 Uiso 1 1 calc R . .
C35 C 0.35212(15) 0.51151(18) 0.8381(3) 0.0119(7) Uani 1 1 d . . .
C34 C 0.30735(15) 0.43272(18) 0.6954(3) 0.0117(7) Uani 1 1 d . . .
H34 H 0.3284 0.3967 0.7343 0.014 Uiso 1 1 calc R . .
C21 C 0.26843(15) 0.41084(18) 0.6020(3) 0.0124(7) Uani 1 1 d . . .
C20 C 0.23573(15) 0.46040(18) 0.5328(3) 0.0130(7) Uani 1 1 d . . .
C25 C 0.19319(16) 0.43107(18) 0.4506(3) 0.0156(8) Uani 1 1 d . . .
C30 C 0.15493(18) 0.4814(2) 0.3737(4) 0.0228(9) Uani 1 1 d . . .
C31 C 0.1955(2) 0.5235(2) 0.2961(4) 0.0328(11) Uani 1 1 d . . .
H31A H 0.2258 0.5479 0.3415 0.049 Uiso 1 1 calc R . .
H31B H 0.1722 0.5582 0.2531 0.049 Uiso 1 1 calc R . .
H31C H 0.2139 0.4909 0.2451 0.049 Uiso 1 1 calc R . .
C32 C 0.1195(2) 0.5323(2) 0.4477(4) 0.0328(11) Uani 1 1 d . . .
H32A H 0.0987 0.5047 0.5024 0.049 Uiso 1 1 calc R . .
H32B H 0.0913 0.5587 0.4006 0.049 Uiso 1 1 calc R . .
H32C H 0.1463 0.5652 0.4865 0.049 Uiso 1 1 calc R . .
C33 C 0.1100(2) 0.4401(2) 0.2968(4) 0.0321(11) Uani 1 1 d . . .
H33A H 0.1309 0.4073 0.2499 0.048 Uiso 1 1 calc R . .
H33B H 0.0876 0.4735 0.2496 0.048 Uiso 1 1 calc R . .
H33C H 0.0834 0.4138 0.3428 0.048 Uiso 1 1 calc R . .
C24 C 0.18745(16) 0.35720(18) 0.4434(3) 0.0154(7) Uani 1 1 d . . .
H24 H 0.1597 0.3389 0.3900 0.018 Uiso 1 1 calc R . .
C23 C 0.22025(16) 0.30797(18) 0.5105(3) 0.0139(7) Uani 1 1 d . . .
C22 C 0.26107(16) 0.33596(18) 0.5890(3) 0.0138(7) Uani 1 1 d . . .
H22 H 0.2842 0.3049 0.6344 0.017 Uiso 1 1 calc R . .
C26 C 0.20853(16) 0.22707(18) 0.4977(3) 0.0150(8) Uani 1 1 d . . .
C27 C 0.25009(18) 0.18206(19) 0.5748(4) 0.0209(8) Uani 1 1 d . . .
H27A H 0.2906 0.1903 0.5556 0.031 Uiso 1 1 calc R . .
H27B H 0.2406 0.1320 0.5650 0.031 Uiso 1 1 calc R . .
H27C H 0.2452 0.1955 0.6526 0.031 Uiso 1 1 calc R . .
C28 C 0.21696(18) 0.2033(2) 0.3741(3) 0.0212(8) Uani 1 1 d . . .
H28A H 0.1881 0.2271 0.3246 0.032 Uiso 1 1 calc R . .
H28B H 0.2117 0.1522 0.3681 0.032 Uiso 1 1 calc R . .
H28C H 0.2564 0.2158 0.3526 0.032 Uiso 1 1 calc R . .
C29 C 0.14396(17) 0.2111(2) 0.5301(4) 0.0215(9) Uani 1 1 d . . .
H29A H 0.1389 0.2254 0.6074 0.032 Uiso 1 1 calc R . .
H29B H 0.1362 0.1605 0.5223 0.032 Uiso 1 1 calc R . .
H29C H 0.1167 0.2375 0.4808 0.032 Uiso 1 1 calc R . .
C36 C 0.33901(15) 0.59016(17) 0.8671(3) 0.0124(7) Uani 1 1 d . . .
H36A H 0.3025 0.5927 0.9078 0.015 Uiso 1 1 calc R . .
H36B H 0.3711 0.6089 0.9164 0.015 Uiso 1 1 calc R . .
O6 O 0.33309(10) 0.63324(12) 0.7673(2) 0.0112(5) Uani 1 1 d . . .
C38 C 0.33152(17) 0.46047(19) 0.9317(3) 0.0153(8) Uani 1 1 d . . .
H38A H 0.2890 0.4666 0.9398 0.018 Uiso 1 1 calc R . .
H38B H 0.3383 0.4111 0.9087 0.018 Uiso 1 1 calc R . .
C39 C 0.51921(18) 0.6696(2) 0.5147(4) 0.0237(9) Uani 1 1 d . . .
C40 C 0.56667(19) 0.6911(2) 0.4400(4) 0.0322(11) Uani 1 1 d . . .
H40A H 0.5544 0.6812 0.3625 0.048 Uiso 1 1 calc R . .
H40B H 0.6023 0.6645 0.4598 0.048 Uiso 1 1 calc R . .
H40C H 0.5744 0.7416 0.4488 0.048 Uiso 1 1 calc R . .
C18 C 0.33731(15) 0.75536(18) 0.5160(3) 0.0138(7) Uani 1 1 d . . .
H18A H 0.3600 0.7700 0.4517 0.017 Uiso 1 1 calc R . .
H18B H 0.3111 0.7948 0.5346 0.017 Uiso 1 1 calc R . .
C3 C 0.12467(15) 0.73685(18) 0.6900(3) 0.0134(7) Uani 1 1 d . . .
H3 H 0.1250 0.7794 0.6486 0.016 Uiso 1 1 calc R . .
C4 C 0.07824(15) 0.72375(18) 0.7575(3) 0.0136(7) Uani 1 1 d . . .
C5 C 0.07897(15) 0.65775(19) 0.8145(3) 0.0154(8) Uani 1 1 d . . .
H5 H 0.0469 0.6473 0.8589 0.019 Uiso 1 1 calc R . .
C6 C 0.12404(15) 0.60653(18) 0.8099(3) 0.0140(7) Uani 1 1 d . . .
C11 C 0.11984(16) 0.53434(19) 0.8719(3) 0.0172(8) Uani 1 1 d . . .
C12 C 0.05961(17) 0.5244(2) 0.9269(4) 0.0238(9) Uani 1 1 d . . .
H12A H 0.0550 0.5608 0.9837 0.036 Uiso 1 1 calc R . .
H12B H 0.0583 0.4778 0.9617 0.036 Uiso 1 1 calc R . .
H12C H 0.0279 0.5284 0.8698 0.036 Uiso 1 1 calc R . .
C14 C 0.12604(18) 0.4725(2) 0.7874(4) 0.0247(9) Uani 1 1 d . . .
H14A H 0.0958 0.4768 0.7275 0.037 Uiso 1 1 calc R . .
H14B H 0.1215 0.4274 0.8259 0.037 Uiso 1 1 calc R . .
H14C H 0.1647 0.4744 0.7558 0.037 Uiso 1 1 calc R . .
C13 C 0.16845(18) 0.5299(2) 0.9661(4) 0.0278(10) Uani 1 1 d . . .
H13A H 0.2068 0.5348 0.9340 0.042 Uiso 1 1 calc R . .
H13B H 0.1662 0.4842 1.0037 0.042 Uiso 1 1 calc R . .
H13C H 0.1630 0.5678 1.0200 0.042 Uiso 1 1 calc R . .
C7 C 0.02578(16) 0.77541(19) 0.7707(3) 0.0153(8) Uani 1 1 d . . .
C8 C -0.03239(16) 0.7377(2) 0.7290(4) 0.0229(9) Uani 1 1 d . . .
H8A H -0.0652 0.7705 0.7337 0.034 Uiso 1 1 calc R . .
H8B H -0.0392 0.6965 0.7758 0.034 Uiso 1 1 calc R . .
H8C H -0.0290 0.7226 0.6517 0.034 Uiso 1 1 calc R . .
C10 C 0.03234(17) 0.8443(2) 0.7010(4) 0.0201(8) Uani 1 1 d . . .
H10A H 0.0671 0.8701 0.7285 0.030 Uiso 1 1 calc R . .
H10B H -0.0023 0.8738 0.7081 0.030 Uiso 1 1 calc R . .
H10C H 0.0364 0.8320 0.6226 0.030 Uiso 1 1 calc R . .
C9 C 0.02071(18) 0.7953(2) 0.8967(4) 0.0228(9) Uani 1 1 d . . .
H9A H 0.0571 0.8176 0.9244 0.034 Uiso 1 1 calc R . .
H9B H 0.0138 0.7525 0.9399 0.034 Uiso 1 1 calc R . .
H9C H -0.0119 0.8280 0.9045 0.034 Uiso 1 1 calc R . .
N4 N 0.3723(2) 0.2559(3) 0.7942(5) 0.0536(13) Uani 1 1 d . . .
C41 C 0.3602(2) 0.1955(3) 0.7973(5) 0.0424(13) Uani 1 1 d . . .
C42 C 0.3417(3) 0.1194(3) 0.8036(5) 0.0467(14) Uani 1 1 d . . .
H42A H 0.3036 0.1165 0.8373 0.070 Uiso 1 1 calc R . .
H42B H 0.3706 0.0930 0.8492 0.070 Uiso 1 1 calc R . .
H42C H 0.3388 0.0993 0.7285 0.070 Uiso 1 1 calc R . .
Cl1 Cl 0.47176(6) 0.84760(7) 0.67436(13) 0.0451(3) Uani 1 1 d . . .
O11 O 0.54060(11) 0.62567(14) 0.9421(2) 0.0170(6) Uani 1 1 d . . .
O10 O 0.58430(15) 0.52788(16) 0.4914(3) 0.0367(8) Uani 1 1 d . . .
O12 O 0.5219(3) 0.4729(3) 0.6532(5) 0.025(2) Uiso 0.65(2) 1 d P A 1
O13 O 0.5420(10) 0.4899(10) 0.6836(17) 0.069(5) Uiso 0.35(2) 1 d P A 2
O14 O 0.3403(2) 0.5860(2) 0.1696(4) 0.0295(14) Uiso 0.749(12) 1 d P B 1
O15 O 0.3743(6) 0.5907(6) 0.1911(10) 0.022(4) Uiso 0.251(12) 1 d P B 2
H3O H 0.408(2) 0.777(3) 0.612(5) 0.047(15) Uiso 1 1 d . . .
H7O H 0.469(2) 0.543(3) 0.733(5) 0.029(17) Uiso 1 1 d . . .
H9OA H 0.481(2) 0.676(3) 0.835(5) 0.08(2) Uiso 1 1 d D . .

loop_
_atom_site_aniso_label
_atom_site_aniso_U_11
_atom_site_aniso_U_22
_atom_site_aniso_U_33
_atom_site_aniso_U_23
_atom_site_aniso_U_13
_atom_site_aniso_U_12
Co1 0.0131(2) 0.0063(2) 0.0093(3) 0.00108(18) 0.00013(18) -0.00025(17)
Co2 0.0132(2) 0.0108(2) 0.0160(3) 0.0015(2) 0.00090(19) -0.00049(18)
O1 0.0138(12) 0.0123(11) 0.0136(14) 0.0049(10) 0.0026(10) 0.0023(9)
N1 0.0138(14) 0.0095(13) 0.0086(15) 0.0026(11) 0.0005(11) -0.0022(11)
O4 0.0355(16) 0.0215(14) 0.0122(15) 0.0041(12) 0.0060(12) 0.0005(12)
O7 0.0183(15) 0.0153(13) 0.0263(18) 0.0095(12) 0.0065(13) 0.0033(11)
N2 0.0122(13) 0.0088(13) 0.0097(16) 0.0009(11) 0.0000(11) -0.0003(10)
O5 0.0231(13) 0.0078(11) 0.0138(14) 0.0022(10) -0.0050(11) -0.0015(10)
O8 0.0400(17) 0.0292(16) 0.0096(15) -0.0009(12) -0.0018(13) -0.0071(13)
O3 0.0215(13) 0.0114(12) 0.0209(16) 0.0044(11) -0.0051(11) -0.0031(10)
O9 0.0263(15) 0.0195(14) 0.0283(18) -0.0002(13) -0.0047(13) -0.0032(12)
C1 0.0135(16) 0.0106(15) 0.0126(19) 0.0007(14) -0.0008(14) 0.0005(12)
C2 0.0136(16) 0.0094(15) 0.0141(19) 0.0008(14) 0.0003(14) -0.0006(12)
C15 0.0161(17) 0.0094(15) 0.0128(19) 0.0020(14) -0.0006(14) 0.0010(13)
N3 0.0161(16) 0.0214(17) 0.031(2) 0.0035(15) 0.0060(15) -0.0023(13)
C16 0.0160(16) 0.0116(16) 0.0111(19) 0.0033(14) 0.0037(14) -0.0010(13)
C19 0.0196(18) 0.0150(17) 0.0104(19) 0.0024(14) 0.0027(14) -0.0009(14)
C17 0.0192(17) 0.0127(16) 0.0096(19) -0.0014(14) 0.0034(14) -0.0003(13)
O2 0.0183(12) 0.0077(11) 0.0106(13) 0.0012(10) 0.0023(10) 0.0005(9)
C37 0.0183(17) 0.0111(16) 0.0132(19) 0.0025(14) -0.0011(14) 0.0007(13)
C35 0.0147(16) 0.0109(16) 0.0097(18) 0.0000(14) -0.0034(14) -0.0024(13)
C34 0.0145(16) 0.0096(15) 0.0112(19) 0.0026(13) 0.0006(14) 0.0009(12)
C21 0.0160(17) 0.0102(16) 0.0109(19) -0.0007(14) 0.0009(14) -0.0004(13)
C20 0.0175(17) 0.0087(15) 0.0129(19) -0.0009(13) 0.0000(14) -0.0009(13)
C25 0.0219(18) 0.0083(16) 0.016(2) 0.0017(14) -0.0040(15) 0.0001(13)
C30 0.034(2) 0.0129(17) 0.020(2) 0.0022(16) -0.0144(18) 0.0015(16)
C31 0.053(3) 0.023(2) 0.021(2) 0.0089(19) -0.013(2) -0.006(2)
C32 0.039(3) 0.021(2) 0.037(3) -0.0023(19) -0.018(2) 0.0100(18)
C33 0.040(3) 0.0171(19) 0.037(3) -0.0016(19) -0.023(2) -0.0014(18)
C24 0.0197(18) 0.0124(16) 0.0138(19) -0.0022(15) -0.0021(15) -0.0011(14)
C23 0.0204(17) 0.0078(15) 0.0137(19) -0.0005(14) 0.0021(15) -0.0002(13)
C22 0.0194(17) 0.0109(16) 0.0112(19) 0.0010(14) 0.0005(14) 0.0018(13)
C26 0.0205(18) 0.0098(16) 0.015(2) -0.0022(14) 0.0006(15) -0.0010(13)
C27 0.029(2) 0.0083(16) 0.025(2) -0.0028(15) -0.0038(17) 0.0013(14)
C28 0.031(2) 0.0158(18) 0.017(2) -0.0061(16) 0.0022(17) -0.0004(15)
C29 0.0233(19) 0.0156(18) 0.026(2) -0.0012(16) 0.0025(17) -0.0048(15)
C36 0.0153(16) 0.0091(15) 0.0128(19) 0.0016(14) 0.0008(14) 0.0019(12)
O6 0.0160(12) 0.0088(11) 0.0086(13) 0.0003(9) -0.0002(10) 0.0012(9)
C38 0.0235(19) 0.0120(16) 0.0100(19) 0.0012(14) -0.0033(15) -0.0023(14)
C39 0.023(2) 0.0206(19) 0.027(2) -0.0019(18) -0.0057(18) 0.0029(16)
C40 0.027(2) 0.032(2) 0.038(3) 0.009(2) 0.004(2) 0.0019(18)
C18 0.0169(17) 0.0105(16) 0.014(2) 0.0035(14) 0.0027(14) 0.0003(13)
C3 0.0158(17) 0.0096(15) 0.015(2) 0.0005(14) -0.0010(14) 0.0007(13)
C4 0.0130(16) 0.0097(15) 0.018(2) 0.0003(14) -0.0010(14) -0.0001(12)
C5 0.0137(16) 0.0157(17) 0.017(2) 0.0016(15) 0.0042(15) -0.0007(13)
C6 0.0138(17) 0.0108(16) 0.017(2) 0.0027(14) 0.0004(14) 0.0003(13)
C11 0.0179(18) 0.0146(17) 0.020(2) 0.0069(15) 0.0055(15) -0.0001(14)
C12 0.0217(19) 0.0165(18) 0.034(3) 0.0076(18) 0.0117(18) 0.0010(15)
C14 0.027(2) 0.0115(17) 0.036(3) 0.0057(17) 0.0082(19) 0.0007(15)
C13 0.026(2) 0.032(2) 0.025(2) 0.0187(19) 0.0018(18) 0.0011(17)
C7 0.0156(17) 0.0123(16) 0.018(2) 0.0015(15) 0.0038(15) 0.0017(13)
C8 0.0152(18) 0.023(2) 0.031(3) -0.0012(18) 0.0022(17) 0.0017(15)
C10 0.0230(19) 0.0137(17) 0.024(2) 0.0040(16) 0.0038(17) 0.0050(14)
C9 0.027(2) 0.0180(19) 0.024(2) -0.0001(17) 0.0068(17) 0.0042(16)
N4 0.041(3) 0.066(3) 0.054(3) 0.023(3) 0.000(2) 0.000(2)
C41 0.032(3) 0.058(4) 0.036(3) 0.011(3) -0.004(2) 0.009(2)
C42 0.058(3) 0.050(3) 0.032(3) 0.004(3) -0.006(3) 0.013(3)
Cl1 0.0408(7) 0.0400(7) 0.0537(9) 0.0058(6) -0.0049(6) -0.0129(5)
O11 0.0178(13) 0.0196(13) 0.0132(14) 0.0053(11) -0.0042(10) 0.0081(10)
O10 0.0478(19) 0.0233(16) 0.040(2) -0.0047(15) 0.0123(16) 0.0089(14)

loop_
_atom_type_symbol
_atom_type_description
_atom_type_scat_dispersion_real
_atom_type_scat_dispersion_imag
_atom_type_scat_source
C C 0.0033 0.0016 'International Tables Vol C Tables 4.2.6.8 and 6.1.1.4'
H H 0.0000 0.0000 'International Tables Vol C Tables 4.2.6.8 and 6.1.1.4'
N N 0.0061 0.0033 'International Tables Vol C Tables 4.2.6.8 and 6.1.1.4'
O O 0.0106 0.0060 'International Tables Vol C Tables 4.2.6.8 and 6.1.1.4'
Cl Cl 0.1484 0.1585 'International Tables Vol C Tables 4.2.6.8 and 6.1.1.4'
Co Co 0.3494 0.9721 'International Tables Vol C Tables 4.2.6.8 and 6.1.1.4'

loop_
_geom_angle_atom_site_label_1
_geom_angle_atom_site_label_2
_geom_angle_atom_site_label_3
_geom_angle
O1 Co1 O5 90.91(11)
O1 Co1 N2 88.56(11)
O5 Co1 N2 95.01(11)
O1 Co1 N1 95.46(11)
O5 Co1 N1 87.64(11)
N2 Co1 N1 175.16(12)
O1 Co1 O2 177.16(11)
O5 Co1 O2 91.84(11)
N2 Co1 O2 91.95(11)
N1 Co1 O2 83.90(11)
O1 Co1 O6 92.68(11)
O5 Co1 O6 176.38(11)
N2 Co1 O6 84.56(11)
N1 Co1 O6 92.54(11)
O2 Co1 O6 84.59(10)
O1 Co1 Co2 135.25(8)
O5 Co1 Co2 133.85(8)
N2 Co1 Co2 87.53(8)
N1 Co1 Co2 87.72(8)
O2 Co1 Co2 42.01(7)
O6 Co1 Co2 42.57(7)
O2 Co2 O6 78.79(10)
O2 Co2 O7 92.49(11)
O6 Co2 O7 91.14(11)
O2 Co2 O9 172.73(11)
O6 Co2 O9 94.15(11)
O7 Co2 O9 89.37(12)
O2 Co2 O3 90.13(10)
O6 Co2 O3 89.75(10)
O7 Co2 O3 177.36(12)
O9 Co2 O3 88.08(11)
O2 Co2 N3 96.75(12)
O6 Co2 N3 174.92(12)
O7 Co2 N3 91.49(13)
O9 Co2 N3 90.22(13)
O3 Co2 N3 87.82(12)
O2 Co2 Co1 39.23(7)
O6 Co2 Co1 39.57(7)
O7 Co2 Co1 92.21(9)
O9 Co2 Co1 133.70(9)
O3 Co2 Co1 90.06(7)
N3 Co2 Co1 135.93(10)
C1 O1 Co1 126.8(2)
C15 N1 C16 119.7(3)
C15 N1 Co1 124.6(3)
C16 N1 Co1 115.7(2)
C19 O4 H4 109.5
C37 O7 Co2 131.7(2)
C37 O7 H7O 117(5)
Co2 O7 H7O 112(5)
C34 N2 C35 119.7(3)
C34 N2 Co1 124.6(2)
C35 N2 Co1 115.7(2)
C20 O5 Co1 126.9(2)
C38 O8 H8 109.5
C18 O3 Co2 130.5(2)
C18 O3 H3O 108(3)
Co2 O3 H3O 111(3)
Co2 O9 H9OB 109.5
Co2 O9 H9OA 109(5)
H9OB O9 H9OA 115.7
O1 C1 C2 123.6(3)
O1 C1 C6 118.9(3)
C2 C1 C6 117.5(3)
C3 C2 C1 120.6(3)
C3 C2 C15 116.4(3)
C1 C2 C15 122.9(3)
N1 C15 C2 126.0(3)
N1 C15 H15 117.0
C2 C15 H15 117.0
C39 N3 Co2 168.7(3)
N1 C16 C18 111.5(3)
N1 C16 C19 110.5(3)
C18 C16 C19 107.5(3)
N1 C16 C17 104.9(3)
C18 C16 C17 112.0(3)
C19 C16 C17 110.4(3)
O4 C19 C16 111.0(3)
O4 C19 H19A 109.4
C16 C19 H19A 109.4
O4 C19 H19B 109.4
C16 C19 H19B 109.4
H19A C19 H19B 108.0
O2 C17 C16 109.4(3)
O2 C17 H17A 109.8
C16 C17 H17A 109.8
O2 C17 H17B 109.8
C16 C17 H17B 109.8
H17A C17 H17B 108.2
C17 O2 Co1 109.3(2)
C17 O2 Co2 117.3(2)
Co1 O2 Co2 98.76(11)
O7 C37 C35 111.8(3)
O7 C37 H37A 109.3
C35 C37 H37A 109.3
O7 C37 H37B 109.3
C35 C37 H37B 109.3
H37A C37 H37B 107.9
N2 C35 C37 111.7(3)
N2 C35 C36 104.2(3)
C37 C35 C36 112.4(3)
N2 C35 C38 109.5(3)
C37 C35 C38 107.9(3)
C36 C35 C38 111.2(3)
N2 C34 C21 126.1(3)
N2 C34 H34 117.0
C21 C34 H34 117.0
C22 C21 C20 121.7(3)
C22 C21 C34 115.4(3)
C20 C21 C34 122.8(3)
O5 C20 C21 123.4(3)
O5 C20 C25 119.6(3)
C21 C20 C25 117.0(3)
C24 C25 C20 118.4(3)
C24 C25 C30 121.4(3)
C20 C25 C30 120.2(3)
C33 C30 C32 107.5(4)
C33 C30 C31 107.2(4)
C32 C30 C31 111.2(4)
C33 C30 C25 112.3(3)
C32 C30 C25 109.3(3)
C31 C30 C25 109.3(3)
C30 C31 H31A 109.5
C30 C31 H31B 109.5
H31A C31 H31B 109.5
C30 C31 H31C 109.5
H31A C31 H31C 109.5
H31B C31 H31C 109.5
C30 C32 H32A 109.5
C30 C32 H32B 109.5
H32A C32 H32B 109.5
C30 C32 H32C 109.5
H32A C32 H32C 109.5
H32B C32 H32C 109.5
C30 C33 H33A 109.5
C30 C33 H33B 109.5
H33A C33 H33B 109.5
C30 C33 H33C 109.5
H33A C33 H33C 109.5
H33B C33 H33C 109.5
C25 C24 C23 124.8(3)
C25 C24 H24 117.6
C23 C24 H24 117.6
C22 C23 C24 116.8(3)
C22 C23 C26 122.9(3)
C24 C23 C26 120.2(3)
C23 C22 C21 121.2(3)
C23 C22 H22 119.4
C21 C22 H22 119.4
C27 C26 C23 112.5(3)
C27 C26 C28 108.0(3)
C23 C26 C28 110.3(3)
C27 C26 C29 107.7(3)
C23 C26 C29 108.9(3)
C28 C26 C29 109.5(3)
C26 C27 H27A 109.5
C26 C27 H27B 109.5
H27A C27 H27B 109.5
C26 C27 H27C 109.5
H27A C27 H27C 109.5
H27B C27 H27C 109.5
C26 C28 H28A 109.5
C26 C28 H28B 109.5
H28A C28 H28B 109.5
C26 C28 H28C 109.5
H28A C28 H28C 109.5
H28B C28 H28C 109.5
C26 C29 H29A 109.5
C26 C29 H29B 109.5
H29A C29 H29B 109.5
C26 C29 H29C 109.5
H29A C29 H29C 109.5
H29B C29 H29C 109.5
O6 C36 C35 111.3(3)
O6 C36 H36A 109.4
C35 C36 H36A 109.4
O6 C36 H36B 109.4
C35 C36 H36B 109.4
H36A C36 H36B 108.0
C36 O6 Co1 108.54(19)
C36 O6 Co2 115.12(19)
Co1 O6 Co2 97.86(11)
O8 C38 C35 112.7(3)
O8 C38 H38A 109.0
C35 C38 H38A 109.0
O8 C38 H38B 109.0
C35 C38 H38B 109.0
H38A C38 H38B 107.8
N3 C39 C40 179.7(5)
C39 C40 H40A 109.5
C39 C40 H40B 109.5
H40A C40 H40B 109.5
C39 C40 H40C 109.5
H40A C40 H40C 109.5
H40B C40 H40C 109.5
O3 C18 C16 111.5(3)
O3 C18 H18A 109.3
C16 C18 H18A 109.3
O3 C18 H18B 109.3
C16 C18 H18B 109.3
H18A C18 H18B 108.0
C4 C3 C2 122.2(3)
C4 C3 H3 118.9
C2 C3 H3 118.9
C3 C4 C5 116.4(3)
C3 C4 C7 124.0(3)
C5 C4 C7 119.6(3)
C6 C5 C4 125.1(3)
C6 C5 H5 117.5
C4 C5 H5 117.5
C5 C6 C1 117.9(3)
C5 C6 C11 121.3(3)
C1 C6 C11 120.7(3)
C13 C11 C14 110.5(3)
C13 C11 C6 109.7(3)
C14 C11 C6 109.8(3)
C13 C11 C12 107.5(3)
C14 C11 C12 106.9(3)
C6 C11 C12 112.4(3)
C11 C12 H12A 109.5
C11 C12 H12B 109.5
H12A C12 H12B 109.5
C11 C12 H12C 109.5
H12A C12 H12C 109.5
H12B C12 H12C 109.5
C11 C14 H14A 109.5
C11 C14 H14B 109.5
H14A C14 H14B 109.5
C11 C14 H14C 109.5
H14A C14 H14C 109.5
H14B C14 H14C 109.5
C11 C13 H13A 109.5
C11 C13 H13B 109.5
H13A C13 H13B 109.5
C11 C13 H13C 109.5
H13A C13 H13C 109.5
H13B C13 H13C 109.5
C10 C7 C4 112.1(3)
C10 C7 C9 109.3(3)
C4 C7 C9 109.8(3)
C10 C7 C8 108.0(3)
C4 C7 C8 109.0(3)
C9 C7 C8 108.5(3)
C7 C8 H8A 109.5
C7 C8 H8B 109.5
H8A C8 H8B 109.5
C7 C8 H8C 109.5
H8A C8 H8C 109.5
H8B C8 H8C 109.5
C7 C10 H10A 109.5
C7 C10 H10B 109.5
H10A C10 H10B 109.5
C7 C10 H10C 109.5
H10A C10 H10C 109.5
H10B C10 H10C 109.5
C7 C9 H9A 109.5
C7 C9 H9B 109.5
H9A C9 H9B 109.5
C7 C9 H9C 109.5
H9A C9 H9C 109.5
H9B C9 H9C 109.5
N4 C41 C42 177.1(6)
C41 C42 H42A 109.5
C41 C42 H42B 109.5
H42A C42 H42B 109.5
C41 C42 H42C 109.5
H42A C42 H42C 109.5
H42B C42 H42C 109.5

loop_
_geom_bond_atom_site_label_1
_geom_bond_atom_site_label_2
_geom_bond_distance
Co1 O1 1.876(2)
Co1 O5 1.882(2)
Co1 N2 1.902(3)
Co1 N1 1.903(3)
Co1 O2 1.917(2)
Co1 O6 1.927(2)
Co1 Co2 2.9964(7)
Co2 O2 2.029(2)
Co2 O6 2.046(2)
Co2 O7 2.059(3)
Co2 O9 2.095(3)
Co2 O3 2.097(3)
Co2 N3 2.125(3)
O1 C1 1.313(4)
N1 C15 1.291(4)
N1 C16 1.483(5)
O4 C19 1.427(4)
O4 H4 0.8200
O7 C37 1.426(4)
O7 H7O 0.64(5)
N2 C34 1.295(4)
N2 C35 1.496(4)
O5 C20 1.310(4)
O8 C38 1.421(4)
O8 H8 0.8200
O3 C18 1.428(4)
O3 H3O 0.96(5)
O9 H9OB 0.8200
O9 H9OA 0.81(2)
C1 C2 1.420(5)
C1 C6 1.429(5)
C2 C3 1.418(5)
C2 C15 1.432(5)
C15 H15 0.9300
N3 C39 1.132(5)
C16 C18 1.519(5)
C16 C19 1.536(5)
C16 C17 1.540(5)
C19 H19A 0.9700
C19 H19B 0.9700
C17 O2 1.423(4)
C17 H17A 0.9700
C17 H17B 0.9700
C37 C35 1.517(5)
C37 H37A 0.9700
C37 H37B 0.9700
C35 C36 1.533(5)
C35 C38 1.541(5)
C34 C21 1.433(5)
C34 H34 0.9300
C21 C22 1.409(5)
C21 C20 1.414(5)
C20 C25 1.437(5)
C25 C24 1.381(5)
C25 C30 1.539(5)
C30 C33 1.531(5)
C30 C32 1.532(6)
C30 C31 1.533(6)
C31 H31A 0.9600
C31 H31B 0.9600
C31 H31C 0.9600
C32 H32A 0.9600
C32 H32B 0.9600
C32 H32C 0.9600
C33 H33A 0.9600
C33 H33B 0.9600
C33 H33C 0.9600
C24 C23 1.397(5)
C24 H24 0.9300
C23 C22 1.375(5)
C23 C26 1.533(5)
C22 H22 0.9300
C26 C27 1.523(5)
C26 C28 1.542(5)
C26 C29 1.544(5)
C27 H27A 0.9600
C27 H27B 0.9600
C27 H27C 0.9600
C28 H28A 0.9600
C28 H28B 0.9600
C28 H28C 0.9600
C29 H29A 0.9600
C29 H29B 0.9600
C29 H29C 0.9600
C36 O6 1.425(4)
C36 H36A 0.9700
C36 H36B 0.9700
C38 H38A 0.9700
C38 H38B 0.9700
C39 C40 1.468(6)
C40 H40A 0.9600
C40 H40B 0.9600
C40 H40C 0.9600
C18 H18A 0.9700
C18 H18B 0.9700
C3 C4 1.360(5)
C3 H3 0.9300
C4 C5 1.399(5)
C4 C7 1.533(5)
C5 C6 1.392(5)
C5 H5 0.9300
C6 C11 1.533(5)
C11 C13 1.524(6)
C11 C14 1.532(6)
C11 C12 1.537(5)
C12 H12A 0.9600
C12 H12B 0.9600
C12 H12C 0.9600
C14 H14A 0.9600
C14 H14B 0.9600
C14 H14C 0.9600
C13 H13A 0.9600
C13 H13B 0.9600
C13 H13C 0.9600
C7 C10 1.531(5)
C7 C9 1.539(6)
C7 C8 1.544(5)
C8 H8A 0.9600
C8 H8B 0.9600
C8 H8C 0.9600
C10 H10A 0.9600
C10 H10B 0.9600
C10 H10C 0.9600
C9 H9A 0.9600
C9 H9B 0.9600
C9 H9C 0.9600
N4 C41 1.157(7)
C41 C42 1.477(8)
C42 H42A 0.9600
C42 H42B 0.9600
C42 H42C 0.9600
